data_2213191
loop_
_publ_author_name
'Roy, Sujata'
'Gribble, Gordon W.'
'Jasinski, Jerry P.'

_publ_section_title
;
 2-Nitro-1-(phenylsulfonyl)-1<i>H</i>-indole
;
_journal_coeditor_code BV2055
_journal_issue 5
_journal_name_full 'Acta Crystallographica Section E'
_journal_page_first o2628
_journal_page_last o2629
_journal_paper_doi 10.1107/S160053680701896X
_journal_volume 63
_journal_year 2007
_chemical_formula_iupac 'C14 H10 N2 O4 S'
_chemical_formula_moiety 'C14 H10 N2 O4 S'
_chemical_formula_sum 'C14 H10 N2 O4 S'
_chemical_formula_weight 302.30
_chemical_name_systematic
;
2-Nitro-1-(phenylsulfonyl)-1H-indole
;
_space_group_IT_number 61
_symmetry_cell_setting orthorhombic
_symmetry_space_group_name_Hall '-P 2ac 2ab'
_symmetry_space_group_name_H-M 'P b c a'
_atom_sites_solution_hydrogens geom
_atom_sites_solution_primary direct
_atom_sites_solution_secondary difmap
_cell_angle_alpha 90.00
_cell_angle_beta 90.00
_cell_angle_gamma 90.00
_cell_formula_units_Z 8
_cell_length_a 16.7613(16)
_cell_length_b 7.4192(5)
_cell_length_c 20.856(2)
_cell_measurement_reflns_used 10523
_cell_measurement_temperature 100(2)
_cell_measurement_theta_max 32.0360
_cell_measurement_theta_min 2.9140
_cell_volume 2593.6(4)
_computing_cell_refinement CrystalClear
_computing_data_collection 'CrystalClear (Rigaku/MSC, 2005)'
_computing_data_reduction 'CrystalStructure (Rigaku/MSC, 2005)'
_computing_molecular_graphics 'ORTEP-3 (Farrugia, 1997)'
_computing_publication_material CrystalStructure
_computing_structure_refinement 'SHELXL97 (Sheldrick, 1997)'
_computing_structure_solution 'SIR92 (Altomare <i>et al.</i>,  1994)'
_diffrn_ambient_temperature 100(2)
_diffrn_detector_area_resol_mean 10.0000
_diffrn_measured_fraction_theta_full 0.995
_diffrn_measured_fraction_theta_max 0.975
_diffrn_measurement_device_type 'Rigaku R-AXIS RAPID'
_diffrn_measurement_method \w
_diffrn_radiation_monochromator graphite
_diffrn_radiation_source 'fine-focus sealed tube'
_diffrn_radiation_type MoK\a
_diffrn_radiation_wavelength 0.71070
_diffrn_reflns_av_R_equivalents 0.0547
_diffrn_reflns_av_sigmaI/netI 0.0527
_diffrn_reflns_limit_h_max 25
_diffrn_reflns_limit_h_min -19
_diffrn_reflns_limit_k_max 10
_diffrn_reflns_limit_k_min -11
_diffrn_reflns_limit_l_max 30
_diffrn_reflns_limit_l_min -25
_diffrn_reflns_number 17003
_diffrn_reflns_reduction_process 'Lp corrections applied'
_diffrn_reflns_theta_full 26.30
_diffrn_reflns_theta_max 32.03
_diffrn_reflns_theta_min 3.16
_diffrn_standards_decay_% 0.01
_diffrn_standards_number 0
_exptl_absorpt_coefficient_mu 0.268
_exptl_absorpt_correction_T_max 0.9312
_exptl_absorpt_correction_T_min 0.8958
_exptl_absorpt_correction_type numerical
_exptl_absorpt_process_details '(ABSCOR; Higashi, 1999)'
_exptl_crystal_colour yellow
_exptl_crystal_density_diffrn 1.548
_exptl_crystal_density_method 'not measured'
_exptl_crystal_description prism
_exptl_crystal_F_000 1248
_exptl_crystal_size_max 0.42
_exptl_crystal_size_mid 0.28
_exptl_crystal_size_min 0.27
_refine_diff_density_max 0.436
_refine_diff_density_min -0.469
_refine_ls_extinction_method none
_refine_ls_goodness_of_fit_ref 1.155
_refine_ls_hydrogen_treatment refall
_refine_ls_matrix_type full
_refine_ls_number_parameters 232
_refine_ls_number_reflns 4394
_refine_ls_number_restraints 0
_refine_ls_restrained_S_all 1.155
_refine_ls_R_factor_all 0.0726
_refine_ls_R_factor_gt 0.0581
_refine_ls_shift/su_max 0.001
_refine_ls_shift/su_mean 0.000
_refine_ls_structure_factor_coef Fsqd
_refine_ls_weighting_details 'calc w = 1/[\s^2^(Fo^2^)+(0.0283P)^2^+2.3886P] where P=(Fo^2^+2Fc^2^)/3'
_refine_ls_weighting_scheme calc
_refine_ls_wR_factor_gt 0.1172
_refine_ls_wR_factor_ref 0.1238
_reflns_number_gt 3766
_reflns_number_total 4394
_reflns_threshold_expression I>2\s(I)
_cod_data_source_file bv2055.cif
_cod_data_source_block I
_cod_database_code 2213191
_cod_database_fobs_code 2213191

loop_
_symmetry_equiv_pos_as_xyz
'x, y, z'
'-x+1/2, y+1/2, z'
'x, -y+1/2, z+1/2'
'-x+1/2, -y, z+1/2'
'-x, -y, -z'
'x-1/2, -y-1/2, -z'
'-x, y-1/2, -z-1/2'
'x-1/2, y, -z-1/2'

loop_
_atom_site_type_symbol
_atom_site_label
_atom_site_fract_x
_atom_site_fract_y
_atom_site_fract_z
_atom_site_U_iso_or_equiv
_atom_site_adp_type
_atom_site_calc_flag
_atom_site_occupancy
S S1 0.94799(2) 0.08864(5) 0.16209(2) 0.01707(11) Uani d 1
O O1 0.94218(8) -0.08211(16) 0.13062(7) 0.0234(3) Uani d 1
O O2 0.97904(8) 0.09802(19) 0.22576(6) 0.0238(3) Uani d 1
O O3 0.86464(8) 0.12276(18) 0.03387(7) 0.0244(3) Uani d 1
O O4 0.74991(9) -0.0158(2) 0.03487(7) 0.0318(3) Uani d 1
N N1 0.85413(9) 0.17471(19) 0.16669(7) 0.0176(3) Uani d 1
N N2 0.80306(9) 0.0728(2) 0.06086(8) 0.0213(3) Uani d 1
C C2 0.79086(10) 0.1226(2) 0.12643(9) 0.0189(3) Uani d 1
C C3 0.71886(11) 0.1504(2) 0.15417(10) 0.0209(3) Uani d 1
C C4 0.68306(12) 0.2796(2) 0.26571(11) 0.0259(4) Uani d 1
C C5 0.71648(13) 0.3447(3) 0.32136(11) 0.0280(4) Uani d 1
C C6 0.79960(13) 0.3558(3) 0.32882(10) 0.0262(4) Uani d 1
C C7 0.85161(12) 0.3023(2) 0.28069(9) 0.0227(4) Uani d 1
C C8 0.73420(11) 0.2226(2) 0.21660(9) 0.0203(3) Uani d 1
C C9 0.81784(10) 0.2354(2) 0.22471(9) 0.0182(3) Uani d 1
C C10 1.00010(10) 0.2430(2) 0.11379(8) 0.0168(3) Uani d 1
C C11 1.04467(11) 0.1783(2) 0.06261(9) 0.0201(3) Uani d 1
C C12 1.08910(11) 0.3005(2) 0.02668(9) 0.0220(4) Uani d 1
C C13 1.08692(11) 0.4834(2) 0.04158(9) 0.0222(4) Uani d 1
C C14 1.04190(11) 0.5454(2) 0.09313(9) 0.0209(3) Uani d 1
C C15 0.99858(11) 0.4248(2) 0.13027(9) 0.0187(3) Uani d 1
H H1 0.6707(15) 0.133(3) 0.1325(11) 0.023(6) Uiso d 1
H H2 0.6295(16) 0.272(3) 0.2594(13) 0.034(7) Uiso d 1
H H3 0.6857(16) 0.384(3) 0.3565(12) 0.029(6) Uiso d 1
H H4 0.8192(16) 0.404(3) 0.3699(12) 0.030(6) Uiso d 1
H H5 0.9073(15) 0.313(3) 0.2855(11) 0.027(6) Uiso d 1
H H6 1.0411(14) 0.056(3) 0.0498(11) 0.023(6) Uiso d 1
H H7 1.1203(15) 0.261(3) -0.0072(12) 0.029(6) Uiso d 1
H H8 1.1155(14) 0.570(3) 0.0155(11) 0.023(6) Uiso d 1
H H9 1.0422(14) 0.677(3) 0.1044(11) 0.022(6) Uiso d 1
H H10 0.9713(14) 0.466(3) 0.1665(11) 0.020(5) Uiso d 1

loop_
_atom_site_aniso_label
_atom_site_aniso_U_11
_atom_site_aniso_U_22
_atom_site_aniso_U_33
_atom_site_aniso_U_12
_atom_site_aniso_U_13
_atom_site_aniso_U_23
S1 0.01385(18) 0.01657(18) 0.0208(2) 0.00266(13) 0.00160(16) 0.00197(14)
O1 0.0212(6) 0.0157(5) 0.0333(7) 0.0019(5) 0.0040(6) -0.0001(5)
O2 0.0184(6) 0.0313(7) 0.0217(6) 0.0042(5) 0.0001(5) 0.0062(5)
O3 0.0231(6) 0.0258(6) 0.0242(7) -0.0011(5) 0.0023(6) -0.0009(5)
O4 0.0260(7) 0.0359(8) 0.0336(8) -0.0058(6) -0.0100(7) -0.0043(6)
N1 0.0132(6) 0.0186(6) 0.0212(7) 0.0023(5) 0.0021(6) -0.0004(5)
N2 0.0203(7) 0.0183(7) 0.0254(8) 0.0016(5) -0.0040(6) 0.0004(5)
C2 0.0164(7) 0.0171(7) 0.0232(9) 0.0009(6) -0.0024(7) 0.0016(6)
C3 0.0145(7) 0.0182(7) 0.0299(9) 0.0012(6) 0.0010(7) 0.0053(7)
C4 0.0204(8) 0.0218(8) 0.0355(11) 0.0051(7) 0.0090(8) 0.0084(7)
C5 0.0308(10) 0.0215(8) 0.0315(10) 0.0066(7) 0.0145(9) 0.0034(7)
C6 0.0339(10) 0.0198(8) 0.0248(9) 0.0021(7) 0.0066(8) -0.0003(7)
C7 0.0229(9) 0.0198(8) 0.0255(9) 0.0001(6) 0.0041(8) 0.0004(6)
C8 0.0170(7) 0.0163(7) 0.0276(9) 0.0021(6) 0.0039(7) 0.0054(6)
C9 0.0175(7) 0.0146(7) 0.0226(8) 0.0025(6) 0.0050(7) 0.0029(6)
C10 0.0139(7) 0.0179(7) 0.0186(8) 0.0011(6) -0.0013(6) 0.0010(6)
C11 0.0197(8) 0.0193(8) 0.0212(8) 0.0016(6) 0.0017(7) -0.0030(6)
C12 0.0211(8) 0.0260(8) 0.0191(8) 0.0020(6) 0.0051(7) 0.0004(6)
C13 0.0187(8) 0.0239(8) 0.0239(9) 0.0003(6) 0.0010(7) 0.0061(7)
C14 0.0192(8) 0.0173(7) 0.0262(9) 0.0007(6) -0.0027(7) 0.0002(6)
C15 0.0169(7) 0.0202(7) 0.0191(8) 0.0024(6) 0.0007(7) -0.0025(6)

loop_
_atom_type_symbol
_atom_type_description
_atom_type_scat_dispersion_real
_atom_type_scat_dispersion_imag
_atom_type_scat_source
C C 0.0033 0.0016 'International Tables Vol C Tables 4.2.6.8 and 6.1.1.4'
H H 0.0000 0.0000 'International Tables Vol C Tables 4.2.6.8 and 6.1.1.4'
N N 0.0061 0.0033 'International Tables Vol C Tables 4.2.6.8 and 6.1.1.4'
O O 0.0106 0.0060 'International Tables Vol C Tables 4.2.6.8 and 6.1.1.4'
S S 0.1246 0.1234 'International Tables Vol C Tables 4.2.6.8 and 6.1.1.4'

loop_
_geom_angle_atom_site_label_1
_geom_angle_atom_site_label_2
_geom_angle_atom_site_label_3
_geom_angle
O2 S1 O1 119.66(8)
O2 S1 N1 105.44(8)
O1 S1 N1 107.19(8)
O2 S1 C10 108.67(8)
O1 S1 C10 110.37(8)
N1 S1 C10 104.32(8)
C2 N1 C9 105.75(14)
C2 N1 S1 124.09(12)
C9 N1 S1 124.10(12)
O4 N2 O3 124.38(17)
O4 N2 C2 117.03(16)
O3 N2 C2 118.58(15)
C3 C2 N1 112.02(16)
C3 C2 N2 125.09(17)
N1 C2 N2 122.25(15)
C2 C3 C8 106.59(16)
C2 C3 H1 122.8(15)
C8 C3 H1 130.4(15)
C5 C4 C8 118.27(18)
C5 C4 H2 123.1(17)
C8 C4 H2 118.6(17)
C4 C5 C6 121.17(19)
C4 C5 H3 122.8(16)
C6 C5 H3 116.1(16)
C7 C6 C5 121.8(2)
C7 C6 H4 121.6(16)
C5 C6 H4 116.6(16)
C6 C7 C9 117.02(18)
C6 C7 H5 121.4(15)
C9 C7 H5 121.6(15)
C4 C8 C9 119.89(18)
C4 C8 C3 131.94(18)
C9 C8 C3 108.17(16)
C7 C9 C8 121.87(16)
C7 C9 N1 130.66(16)
C8 C9 N1 107.44(15)
C11 C10 C15 122.33(16)
C11 C10 S1 118.85(13)
C15 C10 S1 118.74(13)
C10 C11 C12 118.43(16)
C10 C11 H6 120.9(14)
C12 C11 H6 120.4(14)
C11 C12 C13 120.04(17)
C11 C12 H7 120.3(16)
C13 C12 H7 119.6(16)
C14 C13 C12 120.57(17)
C14 C13 H8 118.9(14)
C12 C13 H8 120.6(14)
C15 C14 C13 120.11(16)
C15 C14 H9 120.0(13)
C13 C14 H9 119.9(13)
C14 C15 C10 118.50(16)
C14 C15 H10 119.7(14)
C10 C15 H10 121.7(14)

loop_
_geom_bond_atom_site_label_1
_geom_bond_atom_site_label_2
_geom_bond_distance
S1 O2 1.4280(14)
S1 O1 1.4301(13)
S1 N1 1.7006(15)
S1 C10 1.7576(17)
O3 N2 1.233(2)
O4 N2 1.233(2)
N1 C2 1.407(2)
N1 C9 1.427(2)
N2 C2 1.431(2)
C2 C3 1.354(2)
C3 C8 1.431(3)
C3 H1 0.93(3)
C4 C5 1.376(3)
C4 C8 1.401(3)
C4 H2 0.91(3)
C5 C6 1.404(3)
C5 H3 0.94(3)
C6 C7 1.387(3)
C6 H4 0.98(3)
C7 C9 1.389(3)
C7 H5 0.94(3)
C8 C9 1.415(2)
C10 C11 1.389(2)
C10 C15 1.392(2)
C11 C12 1.392(3)
C11 H6 0.95(2)
C12 C13 1.393(3)
C12 H7 0.93(3)
C13 C14 1.392(3)
C13 H8 0.97(2)
C14 C15 1.389(3)
C14 H9 1.01(2)
C15 H10 0.94(2)

loop_
_cod_related_entry_id
_cod_related_entry_database
_cod_related_entry_code
1 ChemSpider 9252645
